data_2209629
loop_
_publ_author_name
'Ferreira, Leonardo C.'
'Filgueiras, Carlos Alberto L.'
'H\"orner, Manfredo'
'Visentin, Lorenzo do C.'
'Bordinhao, Jairo'

_publ_section_title
;
 2-(2,6-Diisopropylphenylimino)-1-phenylpropan-1-one
;
_journal_coeditor_code OM2026
_journal_issue 7
_journal_name_full 'Acta Crystallographica Section E'
_journal_page_first o2969
_journal_page_last o2970
_journal_paper_doi 10.1107/S1600536806023117
_journal_volume 62
_journal_year 2006
_chemical_formula_iupac 'C21 H25 N O'
_chemical_formula_moiety 'C21 H25 N O'
_chemical_formula_sum 'C21 H25 N O'
_chemical_formula_weight 307.42
_chemical_melting_point 362
_chemical_name_systematic
;
2-(2,6-Diisopropylphenylimino)-1-phenylpropan-1-one
;
_space_group_IT_number 14
_symmetry_cell_setting monoclinic
_symmetry_space_group_name_Hall '-P 2yn'
_symmetry_space_group_name_H-M 'P 1 21/n 1'
_audit_creation_method 'WinGX routine CIF_UPDATE'
_cell_angle_alpha 90
_cell_angle_beta 108.015(2)
_cell_angle_gamma 90
_cell_formula_units_Z 4
_cell_length_a 9.9291(4)
_cell_length_b 18.5953(6)
_cell_length_c 10.4394(4)
_cell_measurement_reflns_used 87
_cell_measurement_temperature 295(2)
_cell_measurement_theta_max 57.9
_cell_measurement_theta_min 2.1
_cell_volume 1832.98(12)
_computing_cell_refinement 'SAINT (Bruker, 2004)'
_computing_data_collection 'COSMO/APEX2 (Bruker, 2004)'
_computing_data_reduction SAINT
_computing_molecular_graphics 'ORTEP-3 (Farrugia, 1997)'
_computing_publication_material 'WinGX (Farrugia, 1999)'
_computing_structure_refinement 'SHELXL97 (Sheldrick, 1997)'
_computing_structure_solution 'SHELXS97 (Sheldrick, 1997)'
_diffrn_measured_fraction_theta_full 0.998
_diffrn_measured_fraction_theta_max 0.998
_diffrn_measurement_device_type 'Bruker APEX-II CCD area-detector'
_diffrn_measurement_method '\f and \w'
_diffrn_radiation_monochromator graphite
_diffrn_radiation_type MoK\a
_diffrn_radiation_wavelength 0.71073
_diffrn_reflns_av_R_equivalents 0.0269
_diffrn_reflns_limit_h_max 12
_diffrn_reflns_limit_h_min -12
_diffrn_reflns_limit_k_max 22
_diffrn_reflns_limit_k_min -14
_diffrn_reflns_limit_l_max 12
_diffrn_reflns_limit_l_min -12
_diffrn_reflns_number 16097
_diffrn_reflns_theta_full 25.5
_diffrn_reflns_theta_max 25.5
_diffrn_reflns_theta_min 3
_diffrn_standards_decay_% 0
_exptl_absorpt_coefficient_mu 0.067
_exptl_absorpt_correction_type none
_exptl_crystal_colour yellow
_exptl_crystal_density_diffrn 1.114
_exptl_crystal_density_method 'not measured'
_exptl_crystal_description block
_exptl_crystal_F_000 664
_exptl_crystal_size_max 0.26
_exptl_crystal_size_mid 0.24
_exptl_crystal_size_min 0.15
_refine_diff_density_max 0.181
_refine_diff_density_min -0.168
_refine_ls_extinction_method none
_refine_ls_goodness_of_fit_ref 1.07
_refine_ls_hydrogen_treatment mixed
_refine_ls_matrix_type full
_refine_ls_number_parameters 253
_refine_ls_number_reflns 3408
_refine_ls_number_restraints 0
_refine_ls_restrained_S_all 1.07
_refine_ls_R_factor_gt 0.0476
_refine_ls_shift/su_max 0.001
_refine_ls_structure_factor_coef Fsqd
_refine_ls_weighting_details 'calc w=1/[\s^2^(Fo^2^)+(0.0598P)^2^+0.2624P] where P=(Fo^2^+2Fc^2^)/3'
_refine_ls_weighting_scheme calc
_refine_ls_wR_factor_ref 0.1437
_reflns_number_gt 2508
_reflns_number_total 3408
_reflns_threshold_expression I>2\s(I)
_cod_data_source_file om2026.cif
_cod_data_source_block I
_cod_original_sg_symbol_H-M 'P 21/n'
_cod_database_code 2209629
_cod_database_fobs_code 2209629

loop_
_symmetry_equiv_pos_as_xyz
'x, y, z'
'-x+1/2, y+1/2, -z+1/2'
'-x, -y, -z'
'x-1/2, -y-1/2, z-1/2'

loop_
_atom_site_type_symbol
_atom_site_label
_atom_site_fract_x
_atom_site_fract_y
_atom_site_fract_z
_atom_site_U_iso_or_equiv
_atom_site_adp_type
_atom_site_calc_flag
_atom_site_refinement_flags
_atom_site_occupancy
C C1 0.56434(16) 0.11813(8) -0.19561(14) 0.0511(4) Uani d . 1
C C2 0.5313(2) 0.09365(10) -0.32760(17) 0.0633(5) Uani d . 1
C C3 0.4192(2) 0.04776(11) -0.3804(2) 0.0743(5) Uani d . 1
C C4 0.3378(2) 0.02542(11) -0.3035(2) 0.0767(6) Uani d . 1
C C5 0.3686(2) 0.04856(13) -0.1734(2) 0.0831(6) Uani d . 1
C C6 0.48157(19) 0.09486(11) -0.11884(18) 0.0693(5) Uani d . 1
C C7 0.83502(16) 0.13476(8) 0.22014(14) 0.0503(4) Uani d . 1
C C8 0.96145(17) 0.09514(9) 0.26640(15) 0.0589(4) Uani d . 1
C C9 1.0303(2) 0.09418(13) 0.40382(19) 0.0793(6) Uani d . 1
C C10 0.9765(3) 0.12916(14) 0.4921(2) 0.0894(7) Uani d . 1
C C11 0.8514(3) 0.16644(12) 0.44635(18) 0.0794(6) Uani d . 1
C C12 0.77725(18) 0.17041(9) 0.30926(16) 0.0602(4) Uani d . 1
C C13 0.68192(17) 0.17072(9) -0.14777(15) 0.0564(4) Uani d . 1
C C14 0.75702(16) 0.18324(8) 0.00103(15) 0.0502(4) Uani d . 1
C C15 0.8287(2) 0.25414(10) 0.03802(18) 0.0723(5) Uani d . 1
H H15A 0.8796 0.2547 0.1326 0.109 Uiso calc R 1
H H15B 0.7591 0.2918 0.0176 0.109 Uiso calc R 1
H H15C 0.8937 0.2616 -0.0124 0.109 Uiso calc R 1
C C16 0.6356(2) 0.20911(10) 0.2613(2) 0.0677(5) Uani d . 1
C C17 0.6302(3) 0.27779(13) 0.3381(3) 0.1089(8) Uani d . 1
H H17A 0.6413 0.2664 0.4305 0.163 Uiso calc R 1
H H17B 0.5406 0.3011 0.2988 0.163 Uiso calc R 1
H H17C 0.7052 0.3093 0.3337 0.163 Uiso calc R 1
C C18 0.5157(2) 0.15936(13) 0.2666(3) 0.0904(6) Uani d . 1
H H18A 0.5172 0.1168 0.215 0.136 Uiso calc R 1
H H18B 0.4267 0.1836 0.2296 0.136 Uiso calc R 1
H H18C 0.5276 0.1463 0.3584 0.136 Uiso calc R 1
C C19 1.0233(2) 0.05618(11) 0.17015(19) 0.0697(5) Uani d . 1
C C20 1.1397(4) 0.09917(19) 0.1450(4) 0.1522(14) Uani d . 1
H H20A 1.1031 0.1448 0.1065 0.228 Uiso calc R 1
H H20B 1.1773 0.0736 0.0838 0.228 Uiso calc R 1
H H20C 1.2134 0.1068 0.2285 0.228 Uiso calc R 1
C C21 1.0740(4) -0.01929(15) 0.2174(3) 0.1255(10) Uani d . 1
H H21A 1.1056 -0.0428 0.15 0.188 Uiso calc R 1
H H21B 0.9975 -0.0462 0.232 0.188 Uiso calc R 1
H H21C 1.1508 -0.0165 0.3 0.188 Uiso calc R 1
N N1 0.75912(12) 0.13066(7) 0.07980(12) 0.0496(3) Uani d . 1
O O1 0.72381(16) 0.20434(9) -0.22773(13) 0.0935(5) Uani d . 1
H H2 0.589(2) 0.1088(10) -0.3782(19) 0.074(6) Uiso d . 1
H H3 0.398(2) 0.0304(11) -0.472(2) 0.094(7) Uiso d . 1
H H4 0.255(2) -0.0091(13) -0.343(2) 0.095(6) Uiso d . 1
H H5 0.316(2) 0.0329(12) -0.118(2) 0.098(7) Uiso d . 1
H H6 0.503(2) 0.1090(9) -0.0274(19) 0.074(5) Uiso d . 1
H H9 1.118(2) 0.0656(11) 0.436(2) 0.088(6) Uiso d . 1
H H10 1.024(3) 0.1304(12) 0.584(2) 0.107(7) Uiso d . 1
H H11 0.809(2) 0.1909(10) 0.511(2) 0.082(6) Uiso d . 1
H H16 0.6167(19) 0.2221(10) 0.1681(19) 0.074(5) Uiso d . 1
H H19 0.946(2) 0.0494(10) 0.088(2) 0.075(5) Uiso d . 1

loop_
_atom_site_aniso_label
_atom_site_aniso_U_11
_atom_site_aniso_U_22
_atom_site_aniso_U_33
_atom_site_aniso_U_12
_atom_site_aniso_U_13
_atom_site_aniso_U_23
C1 0.0472(8) 0.0543(9) 0.0468(8) 0.0052(7) 0.0070(6) 0.0062(6)
C2 0.0596(10) 0.0722(11) 0.0555(9) 0.0065(9) 0.0139(8) 0.0010(8)
C3 0.0720(12) 0.0732(12) 0.0660(11) 0.0054(10) 0.0041(10) -0.0146(10)
C4 0.0661(11) 0.0663(12) 0.0813(13) -0.0082(10) -0.0010(10) 0.0010(10)
C5 0.0619(11) 0.1046(16) 0.0769(13) -0.0225(11) 0.0130(10) 0.0124(12)
C6 0.0576(10) 0.0929(14) 0.0544(10) -0.0142(10) 0.0127(8) 0.0008(9)
C7 0.0485(8) 0.0553(9) 0.0453(8) -0.0095(7) 0.0118(6) 0.0014(6)
C8 0.0498(9) 0.0716(11) 0.0516(9) -0.0049(8) 0.0102(7) 0.0066(8)
C9 0.0624(12) 0.1085(16) 0.0576(10) 0.0029(11) 0.0048(9) 0.0108(11)
C10 0.0873(15) 0.1228(19) 0.0463(10) -0.0015(14) 0.0031(10) 0.0016(11)
C11 0.0929(15) 0.0952(15) 0.0531(10) -0.0084(12) 0.0270(10) -0.0064(10)
C12 0.0650(10) 0.0630(10) 0.0543(9) -0.0086(8) 0.0210(8) -0.0003(8)
C13 0.0551(9) 0.0621(10) 0.0512(8) -0.0009(8) 0.0151(7) 0.0097(7)
C14 0.0461(8) 0.0545(9) 0.0509(8) -0.0033(7) 0.0160(6) 0.0017(7)
C15 0.0851(13) 0.0628(11) 0.0691(11) -0.0209(10) 0.0236(9) 0.0016(9)
C16 0.0764(12) 0.0676(11) 0.0673(11) 0.0048(9) 0.0339(9) 0.0019(9)
C17 0.132(2) 0.0755(14) 0.130(2) 0.0062(14) 0.0555(17) -0.0173(14)
C18 0.0723(13) 0.0877(14) 0.1193(17) 0.0016(11) 0.0414(12) 0.0031(13)
C19 0.0571(10) 0.0883(13) 0.0625(11) 0.0092(10) 0.0167(9) 0.0074(10)
C20 0.160(3) 0.150(3) 0.203(3) -0.037(2) 0.137(3) -0.026(2)
C21 0.162(3) 0.108(2) 0.1092(19) 0.0549(19) 0.0470(19) 0.0141(15)
N1 0.0446(7) 0.0551(8) 0.0464(7) -0.0036(6) 0.0101(5) 0.0019(6)
O1 0.1037(11) 0.1158(11) 0.0583(7) -0.0427(9) 0.0210(7) 0.0164(7)

loop_
_atom_type_symbol
_atom_type_description
_atom_type_scat_dispersion_real
_atom_type_scat_dispersion_imag
_atom_type_scat_source
C C 0.0033 0.0016 'International Tables Vol C Tables 4.2.6.8 and 6.1.1.4'
H H 0 0 'International Tables Vol C Tables 4.2.6.8 and 6.1.1.4'
N N 0.0061 0.0033 'International Tables Vol C Tables 4.2.6.8 and 6.1.1.4'
O O 0.0106 0.006 'International Tables Vol C Tables 4.2.6.8 and 6.1.1.4'

loop_
_geom_angle_atom_site_label_1
_geom_angle_atom_site_label_2
_geom_angle_atom_site_label_3
_geom_angle
_geom_angle_publ_flag
C6 C1 C2 118.12(16) ?
C6 C1 C13 123.86(14) ?
C2 C1 C13 117.95(14) ?
C3 C2 C1 120.95(18) ?
C3 C2 H2 121.4(12) ?
C1 C2 H2 117.6(12) ?
C4 C3 C2 120.31(19) ?
C4 C3 H3 119.4(13) ?
C2 C3 H3 120.2(13) ?
C5 C4 C3 119.78(19) ?
C5 C4 H4 120.1(12) ?
C3 C4 H4 120.1(11) ?
C4 C5 C6 120.5(2) ?
C4 C5 H5 121.3(14) ?
C6 C5 H5 118.3(14) ?
C1 C6 C5 120.38(18) ?
C1 C6 N1 75.21(10) ?
C5 C6 N1 152.08(15) ?
C1 C6 H6 120.6(11) ?
C5 C6 H6 118.9(11) ?
N1 C6 H6 50.6(11) ?
C12 C7 C8 121.67(14) ?
C12 C7 N1 120.80(14) ?
C8 C7 N1 117.17(13) ?
C9 C8 C7 117.70(17) ?
C9 C8 C19 120.61(16) ?
C7 C8 C19 121.67(14) ?
C10 C9 C8 121.5(2) ?
C10 C9 H9 120.9(12) ?
C8 C9 H9 117.6(12) ?
C9 C10 C11 120.44(18) ?
C9 C10 H10 121.8(15) ?
C11 C10 H10 117.7(15) ?
C10 C11 C12 121.19(19) ?
C10 C11 H11 121.2(11) ?
C12 C11 H11 117.6(11) ?
C11 C12 C7 117.49(17) ?
C11 C12 C16 120.28(16) ?
C7 C12 C16 122.16(14) ?
O1 C13 C1 120.54(14) yes
O1 C13 C14 117.38(15) yes
C1 C13 C14 122.06(13) ?
N1 C14 C15 126.89(14) yes
N1 C14 C13 116.59(14) yes
C15 C14 C13 116.38(13) yes
C14 C15 H15A 109.5 ?
C14 C15 H15B 109.5 ?
H15A C15 H15B 109.5 ?
C14 C15 H15C 109.5 ?
H15A C15 H15C 109.5 ?
H15B C15 H15C 109.5 ?
C17 C16 C12 113.87(18) ?
C17 C16 C18 109.66(18) ?
C12 C16 C18 110.76(16) ?
C17 C16 N1 147.92(15) ?
C12 C16 N1 56.63(8) ?
C18 C16 N1 102.02(12) ?
C17 C16 H16 107.2(11) ?
C12 C16 H16 108.8(11) ?
C18 C16 H16 106.2(11) ?
N1 C16 H16 57.6(11) ?
C16 C17 H17A 109.5 ?
C16 C17 H17B 109.5 ?
H17A C17 H17B 109.5 ?
C16 C17 H17C 109.5 ?
H17A C17 H17C 109.5 ?
H17B C17 H17C 109.5 ?
C16 C18 H18A 109.5 ?
C16 C18 H18B 109.5 ?
H18A C18 H18B 109.5 ?
C16 C18 H18C 109.5 ?
H18A C18 H18C 109.5 ?
H18B C18 H18C 109.5 ?
C20 C19 C8 110.80(19) ?
C20 C19 C21 110.8(2) ?
C8 C19 C21 112.81(16) ?
C20 C19 N1 111.33(19) ?
C8 C19 N1 57.83(9) ?
C21 C19 N1 137.10(17) ?
C20 C19 H19 111.2(11) ?
C8 C19 H19 106.0(11) ?
C21 C19 H19 105.1(11) ?
N1 C19 H19 51.1(11) ?
C19 C20 H20A 109.5 ?
C19 C20 H20B 109.5 ?
H20A C20 H20B 109.5 ?
C19 C20 H20C 109.5 ?
H20A C20 H20C 109.5 ?
H20B C20 H20C 109.5 ?
C19 C21 H21A 109.5 ?
C19 C21 H21B 109.5 ?
H21A C21 H21B 109.5 ?
C19 C21 H21C 109.5 ?
H21A C21 H21C 109.5 ?
H21B C21 H21C 109.5 ?
C14 N1 C7 121.32(13) yes
C14 N1 H19 111.6(4) ?
C7 N1 H19 80.7(5) ?
C14 N1 H6 91.4(4) yes
C7 N1 H6 128.0(4) yes
H19 N1 H6 126.5(6) ?
C14 N1 H16 79.7(4) ?
C7 N1 H16 76.7(4) ?
H19 N1 H16 157.4(6) ?
H6 N1 H16 70.5(6) ?
C14 N1 C19 114.55(10) ?
C7 N1 C19 63.09(8) ?
H19 N1 C19 18.6(5) ?
H6 N1 C19 141.3(4) ?
H16 N1 C19 139.2(4) ?
C14 N1 C16 96.22(10) ?
C7 N1 C16 60.37(9) ?
H19 N1 C16 140.3(5) ?
H6 N1 C16 78.3(4) ?
H16 N1 C16 18.5(4) ?
C19 N1 C16 123.43(7) ?
C14 N1 C6 83.96(9) ?
C7 N1 C6 144.17(9) ?
H19 N1 C6 115.3(5) ?
H6 N1 C6 17.2(4) ?
H16 N1 C6 84.5(4) ?
C19 N1 C6 132.97(7) ?
C16 N1 C6 94.54(7) ?

loop_
_geom_bond_atom_site_label_1
_geom_bond_atom_site_label_2
_geom_bond_distance
_geom_bond_publ_flag
C1 C6 1.383(2) ?
C1 C2 1.391(2) ?
C1 C13 1.486(2) ?
C2 C3 1.375(3) ?
C2 H2 0.93(2) ?
C3 C4 1.368(3) ?
C3 H3 0.97(2) ?
C4 C5 1.366(3) ?
C4 H4 1.02(2) ?
C5 C6 1.389(3) ?
C5 H5 0.93(2) ?
C6 N1 2.967(2) ?
C6 H6 0.949(18) ?
C7 C12 1.401(2) ?
C7 C8 1.406(2) ?
C7 N1 1.4274(18) ?
C8 C9 1.385(2) ?
C8 C19 1.514(2) ?
C9 C10 1.365(3) ?
C9 H9 0.99(2) ?
C10 C11 1.372(3) ?
C10 H10 0.93(2) ?
C11 C12 1.394(2) ?
C11 H11 1.01(2) ?
C12 C16 1.520(3) ?
C13 O1 1.2147(19) yes
C13 C14 1.519(2) yes
C14 N1 1.2735(19) yes
C14 C15 1.491(2) ?
C15 H15A 0.96 ?
C15 H15B 0.96 ?
C15 H15C 0.96 ?
C16 C17 1.518(3) ?
C16 C18 1.522(3) ?
C16 N1 2.943(2) ?
C16 H16 0.963(19) ?
C17 H17A 0.96 ?
C17 H17B 0.96 ?
C17 H17C 0.96 ?
C18 H18A 0.96 ?
C18 H18B 0.96 ?
C18 H18C 0.96 ?
C19 C20 1.493(3) ?
C19 C21 1.521(3) ?
C19 N1 2.856(2) ?
C19 H19 0.97(2) ?
C20 H20A 0.96 ?
C20 H20B 0.96 ?
C20 H20C 0.96 ?
C21 H21A 0.96 ?
C21 H21B 0.96 ?
C21 H21C 0.96 ?

loop_
_geom_hbond_atom_site_label_D
_geom_hbond_atom_site_label_H
_geom_hbond_atom_site_label_A
_geom_hbond_distance_DH
_geom_hbond_distance_HA
_geom_hbond_distance_DA
_geom_hbond_angle_DHA
_geom_hbond_publ_flag
C6 H6 N1 0.95(2) 2.47(2) 2.967(2) 112.3(15) yes
C16 H16 N1 0.96(2) 2.56(2) 2.943(2) 103.9(13) yes
C19 H19 N1 0.97(2) 2.37(2) 2.856(2) 110.3(14) yes

loop_
_geom_torsion_atom_site_label_1
_geom_torsion_atom_site_label_2
_geom_torsion_atom_site_label_3
_geom_torsion_atom_site_label_4
_geom_torsion
C6 C1 C2 C3 0.2(3)
C13 C1 C2 C3 -176.73(16)
C1 C2 C3 C4 0.1(3)
C2 C3 C4 C5 -0.4(3)
C3 C4 C5 C6 0.3(3)
C2 C1 C6 C5 -0.2(3)
C13 C1 C6 C5 176.46(17)
C2 C1 C6 N1 154.52(15)
C13 C1 C6 N1 -28.77(15)
C4 C5 C6 C1 0.0(3)
C4 C5 C6 N1 -118.3(3)
C12 C7 C8 C9 -2.0(2)
N1 C7 C8 C9 -175.11(15)
C12 C7 C8 C19 179.56(15)
N1 C7 C8 C19 6.4(2)
C7 C8 C9 C10 1.3(3)
C19 C8 C9 C10 179.8(2)
C8 C9 C10 C11 0.1(4)
C9 C10 C11 C12 -0.8(4)
C10 C11 C12 C7 0.2(3)
C10 C11 C12 C16 177.2(2)
C8 C7 C12 C11 1.2(2)
N1 C7 C12 C11 174.14(15)
C8 C7 C12 C16 -175.72(15)
N1 C7 C12 C16 -2.8(2)
C6 C1 C13 O1 -158.94(18)
C2 C1 C13 O1 17.8(2)
C6 C1 C13 C14 22.8(2)
C2 C1 C13 C14 -160.47(15)
O1 C13 C14 N1 -150.67(17)
C1 C13 C14 N1 27.6(2)
O1 C13 C14 C15 25.3(2)
C1 C13 C14 C15 -156.36(16)
C11 C12 C16 C17 39.6(2)
C7 C12 C16 C17 -143.48(19)
C11 C12 C16 C18 -84.5(2)
C7 C12 C16 C18 92.4(2)
C11 C12 C16 N1 -175.47(19)
C7 C12 C16 N1 1.41(12)
C9 C8 C19 C20 -79.0(3)
C7 C8 C19 C20 99.4(3)
C9 C8 C19 C21 45.8(3)
C7 C8 C19 C21 -135.8(2)
C9 C8 C19 N1 178.2(2)
C7 C8 C19 N1 -3.37(12)
C15 C14 N1 C7 0.1(2)
C13 C14 N1 C7 175.62(13)
C15 C14 N1 H19 -92.1(5)
C13 C14 N1 H19 83.4(5)
C15 C14 N1 H6 137.4(4)
C13 C14 N1 H6 -47.1(4)
C15 C14 N1 H16 67.5(4)
C13 C14 N1 H16 -116.9(4)
C15 C14 N1 C19 -72.20(19)
C13 C14 N1 C19 103.35(13)
C15 C14 N1 C16 59.02(18)
C13 C14 N1 C16 -125.43(12)
C15 C14 N1 C6 152.96(17)
C13 C14 N1 C6 -31.50(13)
C12 C7 N1 C14 79.87(19)
C8 C7 N1 C14 -106.92(17)
C12 C7 N1 H19 -170.4(5)
C8 C7 N1 H19 2.8(5)
C12 C7 N1 H6 -40.8(6)
C8 C7 N1 H6 132.4(5)
C12 C7 N1 H16 10.8(4)
C8 C7 N1 H16 -175.9(4)
C12 C7 N1 C19 -176.45(16)
C8 C7 N1 C19 -3.24(11)
C12 C7 N1 C16 1.42(12)
C8 C7 N1 C16 174.63(16)
C12 C7 N1 C6 -49.4(2)
C8 C7 N1 C6 123.83(17)
C20 C19 N1 C14 15.5(2)
C8 C19 N1 C14 117.31(14)
C21 C19 N1 C14 -152.9(2)
C20 C19 N1 C7 -98.7(2)
C8 C19 N1 C7 3.16(11)
C21 C19 N1 C7 92.9(2)
C20 C19 N1 H19 100.6(14)
C8 C19 N1 H19 -157.6(14)
C21 C19 N1 H19 -67.9(14)
C20 C19 N1 H6 143.3(7)
C8 C19 N1 H6 -114.9(7)
C21 C19 N1 H6 -25.1(7)
C20 C19 N1 H16 -87.8(7)
C8 C19 N1 H16 14.1(7)
C21 C19 N1 H16 103.8(7)
C20 C19 N1 C16 -100.87(18)
C8 C19 N1 C16 0.94(13)
C21 C19 N1 C16 90.7(2)
C20 C19 N1 C6 121.01(18)
C8 C19 N1 C6 -137.18(12)
C21 C19 N1 C6 -47.4(2)
C17 C16 N1 C14 -42.0(3)
C12 C16 N1 C14 -124.01(13)
C18 C16 N1 C14 128.91(15)
C17 C16 N1 C7 80.7(3)
C12 C16 N1 C7 -1.35(11)
C18 C16 N1 C7 -108.43(15)
C17 C16 N1 H19 93.5(8)
C12 C16 N1 H19 11.4(7)
C18 C16 N1 H19 -95.7(7)
C17 C16 N1 H6 -132.1(5)
C12 C16 N1 H6 145.9(4)
C18 C16 N1 H6 38.8(4)
C17 C16 N1 H16 -69.2(13)
C12 C16 N1 H16 -151.2(13)
C18 C16 N1 H16 101.7(13)
C17 C16 N1 C19 83.0(3)
C12 C16 N1 C19 0.93(13)
C18 C16 N1 C19 -106.16(14)
C17 C16 N1 C6 -126.4(3)
C12 C16 N1 C6 151.59(11)
C18 C16 N1 C6 44.50(14)
C1 C6 N1 C14 38.99(13)
C5 C6 N1 C14 167.2(3)
C1 C6 N1 C7 177.29(18)
C5 C6 N1 C7 -54.5(4)
C1 C6 N1 H19 -72.1(5)
C5 C6 N1 H19 56.1(6)
C1 C6 N1 H6 154.0(14)
C5 C6 N1 H6 -77.8(14)
C1 C6 N1 H16 119.2(5)
C5 C6 N1 H16 -112.5(6)
C1 C6 N1 C19 -79.20(13)
C5 C6 N1 C19 49.0(4)
C1 C6 N1 C16 134.78(11)
C5 C6 N1 C16 -97.0(3)

loop_
_cod_related_entry_id
_cod_related_entry_database
_cod_related_entry_code
1 ChemSpider 30654999
